data_7241272
loop_
_publ_author_name
'Surampudi, Anuja Venkata Sai Durga'
'Rajendrakumar, Satyasree'
'Nanubolu, Jagadeesh Babu'
'Balasubramanian, Sridhar'
'Surov, Artem O.'
'Voronin, Alexander P.'
'Perlovich, German L.'

_publ_section_title
;
 Influence of crystal packing on the thermal properties of cocrystals and
 cocrystal solvates of olanzapine: insights from computations
;
_journal_name_full CrystEngComm
_journal_paper_doi 10.1039/D0CE00914H
_journal_year 2020
_chemical_formula_moiety 'C17 H20 N4 S, C6 H6 O2'
_chemical_formula_sum 'C23 H26 N4 O2 S'
_chemical_formula_weight 422.54
_chemical_name_systematic '1:1 Cocrystal of Olanzapine and Catechol'
_space_group_crystal_system monoclinic
_space_group_IT_number 15
_space_group_name_Hall '-C 2yc'
_space_group_name_H-M_alt 'C 1 2/c 1'
_atom_sites_solution_hydrogens mixed
_audit_creation_method SHELXL-2018/3
_audit_update_record
;
2020-06-23 deposited with the CCDC.	2020-08-18 downloaded from the CCDC.
;
_cell_angle_alpha 90
_cell_angle_beta 107.679(8)
_cell_angle_gamma 90
_cell_formula_units_Z 8
_cell_length_a 25.972(5)
_cell_length_b 9.1477(16)
_cell_length_c 19.595(4)
_cell_measurement_reflns_used 4037
_cell_measurement_temperature 100(2)
_cell_measurement_theta_max 30.637
_cell_measurement_theta_min 2.181
_cell_volume 4435.6(15)
_computing_cell_refinement '<i>SAINT</i> (Bruker, 2016)'
_computing_data_collection '<i>APEX3</i> (Bruker, 2016)'
_computing_data_reduction 'Bruker SAINT'
_computing_structure_refinement 'SHELXL-2018/3 (Sheldrick, 2018)'
_computing_structure_solution '<i>SHELXT</i> (Sheldrick, 2015)'
_diffrn_ambient_temperature 100(2)
_diffrn_measured_fraction_theta_full 0.941
_diffrn_measured_fraction_theta_max 0.941
_diffrn_measurement_device_type 'Bruker D8 QUEST PHOTON-100'
_diffrn_measurement_method '\w and \f'
_diffrn_radiation_type MoK\a
_diffrn_radiation_wavelength 0.71073
_diffrn_reflns_av_R_equivalents 0.1547
_diffrn_reflns_av_unetI/netI 0.2479
_diffrn_reflns_Laue_measured_fraction_full 0.941
_diffrn_reflns_Laue_measured_fraction_max 0.941
_diffrn_reflns_limit_h_max 30
_diffrn_reflns_limit_h_min -30
_diffrn_reflns_limit_k_max 10
_diffrn_reflns_limit_k_min -10
_diffrn_reflns_limit_l_max 22
_diffrn_reflns_limit_l_min -23
_diffrn_reflns_number 7003
_diffrn_reflns_point_group_measured_fraction_full 0.941
_diffrn_reflns_point_group_measured_fraction_max 0.941
_diffrn_reflns_theta_full 25.000
_diffrn_reflns_theta_max 25.000
_diffrn_reflns_theta_min 2.182
_diffrn_source microfocus
_exptl_absorpt_coefficient_mu 0.172
_exptl_absorpt_correction_T_max 0.7461
_exptl_absorpt_correction_T_min 0.5448
_exptl_absorpt_correction_type multi-scan
_exptl_absorpt_process_details 'SADABS 2014/5'
_exptl_crystal_density_diffrn 1.265
_exptl_crystal_description BLOCK
_exptl_crystal_F_000 1792
_exptl_crystal_size_max 0.430
_exptl_crystal_size_mid 0.380
_exptl_crystal_size_min 0.300
_refine_diff_density_max 0.573
_refine_diff_density_min -0.426
_refine_diff_density_rms 0.088
_refine_ls_extinction_method none
_refine_ls_goodness_of_fit_ref 1.153
_refine_ls_hydrogen_treatment mixed
_refine_ls_matrix_type full
_refine_ls_number_parameters 285
_refine_ls_number_reflns 3684
_refine_ls_number_restraints 0
_refine_ls_restrained_S_all 1.153
_refine_ls_R_factor_all 0.1764
_refine_ls_R_factor_gt 0.0873
_refine_ls_shift/su_max 0.000
_refine_ls_shift/su_mean 0.000
_refine_ls_structure_factor_coef Fsqd
_refine_ls_weighting_details 'w=1/[\s^2^(Fo^2^)+(0.0596P)^2^+30.0892P] where P=(Fo^2^+2Fc^2^)/3'
_refine_ls_weighting_scheme calc
_refine_ls_wR_factor_gt 0.2150
_refine_ls_wR_factor_ref 0.2331
_reflns_Friedel_coverage 0.000
_reflns_number_gt 2522
_reflns_number_total 3684
_reflns_threshold_expression 'I > 2\s(I)'
_cod_data_source_file d0ce00914h2.cif
_cod_data_source_block KA58_0m-auto
_cod_original_cell_volume 4435.7(14)
_cod_original_sg_symbol_H-M 'C 2/c'
_cod_database_code 7241272
_shelx_shelxl_version_number 2018/3
_shelx_space_group_comment
;
The symmetry employed for this shelxl refinement is uniquely defined
by the following loop, which should always be used as a source of
symmetry information in preference to the above space-group names.
They are only intended as comments.
;
_shelx_estimated_absorpt_t_min 0.930
_shelx_estimated_absorpt_t_max 0.950

loop_
_space_group_symop_operation_xyz
'x, y, z'
'-x, y, -z+1/2'
'x+1/2, y+1/2, z'
'-x+1/2, y+1/2, -z+1/2'
'-x, -y, -z'
'x, -y, z-1/2'
'-x+1/2, -y+1/2, -z'
'x+1/2, -y+1/2, z-1/2'

loop_
_atom_site_label
_atom_site_type_symbol
_atom_site_fract_x
_atom_site_fract_y
_atom_site_fract_z
_atom_site_U_iso_or_equiv
_atom_site_adp_type
_atom_site_occupancy
_atom_site_site_symmetry_order
_atom_site_calc_flag
_atom_site_refinement_flags_posn
_atom_site_refinement_flags_adp
_atom_site_refinement_flags_occupancy
_atom_site_disorder_assembly
_atom_site_disorder_group
S1 S 0.45762(5) 0.72457(14) 0.33007(6) 0.0238(4) Uani 1 1 d . . . . .
N1 N 0.38712(16) 0.6478(5) 0.4040(2) 0.0224(10) Uani 1 1 d . . . . .
N2 N 0.42061(16) 0.7664(4) 0.5515(2) 0.0227(10) Uani 1 1 d . . . . .
N3 N 0.51407(16) 0.7610(4) 0.5897(2) 0.0208(10) Uani 1 1 d . . . . .
N4 N 0.61680(16) 0.7705(5) 0.6976(2) 0.0236(10) Uani 1 1 d . . . . .
C1 C 0.35230(18) 0.7372(5) 0.4293(3) 0.0211(12) Uani 1 1 d . . . . .
C2 C 0.2992(2) 0.7594(6) 0.3861(3) 0.0297(14) Uani 1 1 d . . . . .
H2 H 0.287324 0.715848 0.339912 0.036 Uiso 1 1 calc R U . . .
C3 C 0.2640(2) 0.8434(7) 0.4094(3) 0.0385(16) Uani 1 1 d . . . . .
H3 H 0.228203 0.859295 0.379028 0.046 Uiso 1 1 calc R U . . .
C4 C 0.2807(2) 0.9053(7) 0.4776(3) 0.0396(16) Uani 1 1 d . . . . .
H4 H 0.256689 0.964056 0.493947 0.048 Uiso 1 1 calc R U . . .
C5 C 0.3333(2) 0.8797(6) 0.5217(3) 0.0302(14) Uani 1 1 d . . . . .
H5 H 0.344468 0.920033 0.568555 0.036 Uiso 1 1 calc R U . . .
C6 C 0.36968(19) 0.7972(5) 0.4989(3) 0.0212(12) Uani 1 1 d . . . . .
C7 C 0.4657(2) 0.7690(5) 0.5351(3) 0.0236(12) Uani 1 1 d . . . . .
C8 C 0.47132(19) 0.7835(5) 0.4630(2) 0.0218(12) Uani 1 1 d . . . . .
C9 C 0.43600(19) 0.7151(5) 0.4047(3) 0.0213(12) Uani 1 1 d . . . . .
C10 C 0.51442(19) 0.8260(5) 0.3767(3) 0.0225(12) Uani 1 1 d . . . . .
C11 C 0.51502(19) 0.8494(5) 0.4448(3) 0.0232(12) Uani 1 1 d . . . . .
H11 H 0.542291 0.905101 0.477825 0.028 Uiso 1 1 calc R U . . .
C12 C 0.5552(2) 0.8716(6) 0.3408(3) 0.0262(13) Uani 1 1 d . . . . .
H12A H 0.574137 0.785040 0.331117 0.039 Uiso 1 1 calc R U . . .
H12B H 0.581397 0.938444 0.372214 0.039 Uiso 1 1 calc R U . . .
H12C H 0.536892 0.921130 0.295600 0.039 Uiso 1 1 calc R U . . .
C13 C 0.51672(19) 0.7738(6) 0.6649(2) 0.0232(12) Uani 1 1 d . . . . .
H13A H 0.515408 0.675603 0.685515 0.028 Uiso 1 1 calc R U . . .
H13B H 0.485550 0.831153 0.669308 0.028 Uiso 1 1 calc R U . . .
C14 C 0.56942(19) 0.8502(6) 0.7052(3) 0.0248(13) Uani 1 1 d . . . . .
H14A H 0.569256 0.950714 0.686339 0.030 Uiso 1 1 calc R U . . .
H14B H 0.572113 0.857355 0.756537 0.030 Uiso 1 1 calc R U . . .
C15 C 0.56042(19) 0.6790(6) 0.5821(3) 0.0228(12) Uani 1 1 d . . . . .
H15A H 0.557630 0.670453 0.530748 0.027 Uiso 1 1 calc R U . . .
H15B H 0.560362 0.579212 0.601611 0.027 Uiso 1 1 calc R U . . .
C16 C 0.6125(2) 0.7555(6) 0.6216(3) 0.0252(13) Uani 1 1 d . . . . .
H16A H 0.643599 0.698473 0.616688 0.030 Uiso 1 1 calc R U . . .
H16B H 0.613446 0.853372 0.600485 0.030 Uiso 1 1 calc R U . . .
C17 C 0.6665(2) 0.8503(6) 0.7363(3) 0.0341(15) Uani 1 1 d . . . . .
H17A H 0.698070 0.797197 0.731606 0.051 Uiso 1 1 calc R U . . .
H17B H 0.668942 0.858130 0.787021 0.051 Uiso 1 1 calc R U . . .
H17C H 0.665583 0.948355 0.715827 0.051 Uiso 1 1 calc R U . . .
H1N H 0.374(2) 0.608(6) 0.361(3) 0.027(15) Uiso 1 1 d . . . . .
O1 O 0.60268(15) 0.6241(4) 0.8375(2) 0.0275(10) Uani 1 1 d . . . . .
O2 O 0.64370(14) 0.4911(5) 0.74053(18) 0.0272(9) Uani 1 1 d . . . . .
C18 C 0.63118(19) 0.4989(6) 0.8575(3) 0.0254(13) Uani 1 1 d . . . . .
C19 C 0.65209(19) 0.4325(6) 0.8078(3) 0.0252(13) Uani 1 1 d . . . . .
C20 C 0.6822(2) 0.3055(6) 0.8252(3) 0.0290(13) Uani 1 1 d . . . . .
H20 H 0.695845 0.260018 0.790564 0.035 Uiso 1 1 calc R U . . .
C21 C 0.6927(2) 0.2443(6) 0.8927(3) 0.0331(15) Uani 1 1 d . . . . .
H21 H 0.714043 0.158319 0.904767 0.040 Uiso 1 1 calc R U . . .
C22 C 0.6720(2) 0.3089(6) 0.9425(3) 0.0324(15) Uani 1 1 d . . . . .
H22 H 0.678829 0.266244 0.988626 0.039 Uiso 1 1 calc R U . . .
C23 C 0.6414(2) 0.4350(6) 0.9258(3) 0.0275(13) Uani 1 1 d . . . . .
H23 H 0.627230 0.478506 0.960297 0.033 Uiso 1 1 calc R U . . .
H1O H 0.594(4) 0.671(10) 0.862(4) 0.08(3) Uiso 1 1 d . . . . .
H2O H 0.634(2) 0.578(6) 0.736(3) 0.016(14) Uiso 1 1 d . . . . .

loop_
_atom_site_aniso_label
_atom_site_aniso_U_11
_atom_site_aniso_U_22
_atom_site_aniso_U_33
_atom_site_aniso_U_23
_atom_site_aniso_U_13
_atom_site_aniso_U_12
S1 0.0162(6) 0.0302(8) 0.0212(7) -0.0009(5) 0.0001(5) -0.0019(5)
N1 0.014(2) 0.029(3) 0.021(2) -0.0038(18) -0.0008(17) -0.0006(17)
N2 0.014(2) 0.026(2) 0.023(2) -0.0012(17) -0.0018(18) 0.0030(16)
N3 0.014(2) 0.025(2) 0.021(2) -0.0013(17) 0.0017(17) 0.0067(16)
N4 0.012(2) 0.032(3) 0.022(2) -0.0004(18) -0.0013(17) 0.0005(17)
C1 0.010(2) 0.027(3) 0.024(3) 0.002(2) 0.002(2) 0.0029(19)
C2 0.021(3) 0.032(3) 0.029(3) -0.001(2) -0.004(2) 0.001(2)
C3 0.015(3) 0.049(4) 0.041(3) -0.008(3) -0.006(2) 0.012(2)
C4 0.015(3) 0.050(4) 0.050(4) -0.013(3) 0.004(3) 0.011(2)
C5 0.015(3) 0.039(3) 0.032(3) -0.010(2) 0.002(2) 0.003(2)
C6 0.014(2) 0.018(3) 0.029(3) 0.002(2) 0.003(2) -0.0013(19)
C7 0.020(3) 0.024(3) 0.022(3) -0.002(2) -0.001(2) 0.001(2)
C8 0.015(2) 0.026(3) 0.021(3) 0.000(2) 0.001(2) 0.007(2)
C9 0.015(2) 0.024(3) 0.024(3) 0.001(2) 0.004(2) 0.0055(19)
C10 0.012(2) 0.023(3) 0.026(3) 0.002(2) -0.002(2) 0.0005(19)
C11 0.014(2) 0.027(3) 0.024(3) 0.001(2) 0.000(2) 0.0025(19)
C12 0.018(3) 0.028(3) 0.028(3) -0.002(2) 0.000(2) -0.002(2)
C13 0.017(3) 0.029(3) 0.020(2) 0.000(2) 0.001(2) 0.008(2)
C14 0.019(3) 0.027(3) 0.024(3) -0.001(2) 0.000(2) 0.007(2)
C15 0.017(3) 0.025(3) 0.023(3) 0.000(2) 0.001(2) 0.0062(19)
C16 0.014(2) 0.026(3) 0.032(3) 0.003(2) 0.002(2) 0.0042(19)
C17 0.022(3) 0.036(3) 0.037(3) -0.003(2) -0.002(2) -0.003(2)
O1 0.026(2) 0.029(2) 0.027(2) 0.0000(17) 0.0056(17) 0.0072(16)
O2 0.0235(19) 0.027(2) 0.027(2) 0.0016(16) 0.0019(15) 0.0029(16)
C18 0.014(3) 0.029(3) 0.029(3) -0.002(2) 0.001(2) 0.000(2)
C19 0.014(3) 0.032(3) 0.026(3) -0.004(2) 0.000(2) -0.003(2)
C20 0.019(3) 0.030(3) 0.035(3) -0.003(2) 0.004(2) -0.002(2)
C21 0.017(3) 0.036(3) 0.039(3) 0.004(3) -0.003(3) 0.004(2)
C22 0.023(3) 0.037(3) 0.030(3) 0.008(2) -0.004(2) -0.004(2)
C23 0.018(3) 0.039(3) 0.023(3) -0.002(2) 0.004(2) -0.002(2)

loop_
_atom_type_symbol
_atom_type_description
_atom_type_scat_dispersion_real
_atom_type_scat_dispersion_imag
_atom_type_scat_source
C C 0.0033 0.0016 'International Tables Vol C Tables 4.2.6.8 and 6.1.1.4'
H H 0.0000 0.0000 'International Tables Vol C Tables 4.2.6.8 and 6.1.1.4'
N N 0.0061 0.0033 'International Tables Vol C Tables 4.2.6.8 and 6.1.1.4'
O O 0.0106 0.0060 'International Tables Vol C Tables 4.2.6.8 and 6.1.1.4'
S S 0.1246 0.1234 'International Tables Vol C Tables 4.2.6.8 and 6.1.1.4'

loop_
_geom_angle_atom_site_label_1
_geom_angle_atom_site_label_2
_geom_angle_atom_site_label_3
_geom_angle
_geom_angle_site_symmetry_1
_geom_angle_site_symmetry_3
_geom_angle_publ_flag
C9 S1 C10 91.4(2) . . ?
C9 N1 C1 114.5(4) . . ?
C9 N1 H1N 105(4) . . ?
C1 N1 H1N 118(4) . . ?
C7 N2 C6 121.3(4) . . ?
C7 N3 C13 122.0(4) . . ?
C7 N3 C15 122.1(4) . . ?
C13 N3 C15 110.9(3) . . ?
C16 N4 C14 109.9(3) . . ?
C16 N4 C17 110.6(4) . . ?
C14 N4 C17 109.3(4) . . ?
C2 C1 C6 119.8(5) . . ?
C2 C1 N1 119.3(4) . . ?
C6 C1 N1 120.8(4) . . ?
C3 C2 C1 120.9(5) . . ?
C3 C2 H2 119.5 . . ?
C1 C2 H2 119.5 . . ?
C2 C3 C4 120.0(5) . . ?
C2 C3 H3 120.0 . . ?
C4 C3 H3 120.0 . . ?
C3 C4 C5 119.1(5) . . ?
C3 C4 H4 120.4 . . ?
C5 C4 H4 120.4 . . ?
C6 C5 C4 121.8(5) . . ?
C6 C5 H5 119.1 . . ?
C4 C5 H5 119.1 . . ?
C5 C6 C1 118.3(4) . . ?
C5 C6 N2 116.4(4) . . ?
C1 C6 N2 124.9(5) . . ?
N2 C7 N3 118.8(5) . . ?
N2 C7 C8 126.6(4) . . ?
N3 C7 C8 114.7(5) . . ?
C9 C8 C11 111.4(5) . . ?
C9 C8 C7 121.3(5) . . ?
C11 C8 C7 126.8(4) . . ?
C8 C9 N1 125.3(5) . . ?
C8 C9 S1 112.0(4) . . ?
N1 C9 S1 122.7(3) . . ?
C11 C10 C12 128.6(4) . . ?
C11 C10 S1 110.8(4) . . ?
C12 C10 S1 120.6(4) . . ?
C10 C11 C8 114.3(4) . . ?
C10 C11 H11 122.9 . . ?
C8 C11 H11 122.9 . . ?
C10 C12 H12A 109.5 . . ?
C10 C12 H12B 109.5 . . ?
H12A C12 H12B 109.5 . . ?
C10 C12 H12C 109.5 . . ?
H12A C12 H12C 109.5 . . ?
H12B C12 H12C 109.5 . . ?
N3 C13 C14 108.6(4) . . ?
N3 C13 H13A 110.0 . . ?
C14 C13 H13A 110.0 . . ?
N3 C13 H13B 110.0 . . ?
C14 C13 H13B 110.0 . . ?
H13A C13 H13B 108.4 . . ?
N4 C14 C13 111.5(4) . . ?
N4 C14 H14A 109.3 . . ?
C13 C14 H14A 109.3 . . ?
N4 C14 H14B 109.3 . . ?
C13 C14 H14B 109.3 . . ?
H14A C14 H14B 108.0 . . ?
N3 C15 C16 110.3(4) . . ?
N3 C15 H15A 109.6 . . ?
C16 C15 H15A 109.6 . . ?
N3 C15 H15B 109.6 . . ?
C16 C15 H15B 109.6 . . ?
H15A C15 H15B 108.1 . . ?
N4 C16 C15 110.1(5) . . ?
N4 C16 H16A 109.6 . . ?
C15 C16 H16A 109.6 . . ?
N4 C16 H16B 109.6 . . ?
C15 C16 H16B 109.6 . . ?
H16A C16 H16B 108.2 . . ?
N4 C17 H17A 109.5 . . ?
N4 C17 H17B 109.5 . . ?
H17A C17 H17B 109.5 . . ?
N4 C17 H17C 109.5 . . ?
H17A C17 H17C 109.5 . . ?
H17B C17 H17C 109.5 . . ?
C18 O1 H1O 124(7) . . ?
C19 O2 H2O 116(4) . . ?
O1 C18 C19 117.5(5) . . ?
O1 C18 C23 123.6(5) . . ?
C19 C18 C23 118.9(5) . . ?
O2 C19 C20 118.3(5) . . ?
O2 C19 C18 121.2(5) . . ?
C20 C19 C18 120.5(5) . . ?
C19 C20 C21 120.3(6) . . ?
C19 C20 H20 119.8 . . ?
C21 C20 H20 119.8 . . ?
C22 C21 C20 119.8(5) . . ?
C22 C21 H21 120.1 . . ?
C20 C21 H21 120.1 . . ?
C21 C22 C23 120.5(5) . . ?
C21 C22 H22 119.7 . . ?
C23 C22 H22 119.7 . . ?
C22 C23 C18 120.0(6) . . ?
C22 C23 H23 120.0 . . ?
C18 C23 H23 120.0 . . ?

loop_
_geom_bond_atom_site_label_1
_geom_bond_atom_site_label_2
_geom_bond_distance
_geom_bond_site_symmetry_2
_geom_bond_publ_flag
S1 C9 1.721(5) . ?
S1 C10 1.747(5) . ?
N1 C9 1.407(7) . ?
N1 C1 1.415(7) . ?
N1 H1N 0.88(5) . ?
N2 C7 1.306(7) . ?
N2 C6 1.436(5) . ?
N3 C7 1.382(6) . ?
N3 C13 1.459(7) . ?
N3 C15 1.464(6) . ?
N4 C16 1.466(7) . ?
N4 C14 1.476(6) . ?
N4 C17 1.476(6) . ?
C1 C2 1.396(6) . ?
C1 C6 1.411(7) . ?
C2 C3 1.376(8) . ?
C2 H2 0.9500 . ?
C3 C4 1.394(8) . ?
C3 H3 0.9500 . ?
C4 C5 1.396(7) . ?
C4 H4 0.9500 . ?
C5 C6 1.385(8) . ?
C5 H5 0.9500 . ?
C7 C8 1.470(8) . ?
C8 C9 1.379(6) . ?
C8 C11 1.423(8) . ?
C10 C11 1.347(8) . ?
C10 C12 1.498(8) . ?
C11 H11 0.9500 . ?
C12 H12A 0.9800 . ?
C12 H12B 0.9800 . ?
C12 H12C 0.9800 . ?
C13 C14 1.526(7) . ?
C13 H13A 0.9900 . ?
C13 H13B 0.9900 . ?
C14 H14A 0.9900 . ?
C14 H14B 0.9900 . ?
C15 C16 1.511(6) . ?
C15 H15A 0.9900 . ?
C15 H15B 0.9900 . ?
C16 H16A 0.9900 . ?
C16 H16B 0.9900 . ?
C17 H17A 0.9800 . ?
C17 H17B 0.9800 . ?
C17 H17C 0.9800 . ?
O1 C18 1.355(6) . ?
O1 H1O 0.73(9) . ?
O2 C19 1.378(6) . ?
O2 H2O 0.83(6) . ?
C18 C19 1.390(8) . ?
C18 C23 1.410(7) . ?
C19 C20 1.385(7) . ?
C20 C21 1.386(8) . ?
C20 H20 0.9500 . ?
C21 C22 1.381(9) . ?
C21 H21 0.9500 . ?
C22 C23 1.383(8) . ?
C22 H22 0.9500 . ?
C23 H23 0.9500 . ?

loop_
_geom_torsion_atom_site_label_1
_geom_torsion_atom_site_label_2
_geom_torsion_atom_site_label_3
_geom_torsion_atom_site_label_4
_geom_torsion
_geom_torsion_site_symmetry_1
_geom_torsion_site_symmetry_2
_geom_torsion_site_symmetry_3
_geom_torsion_site_symmetry_4
_geom_torsion_publ_flag
C9 N1 C1 C2 125.5(5) . . . . ?
C9 N1 C1 C6 -58.0(6) . . . . ?
C6 C1 C2 C3 2.3(8) . . . . ?
N1 C1 C2 C3 178.8(5) . . . . ?
C1 C2 C3 C4 -1.3(10) . . . . ?
C2 C3 C4 C5 -0.5(10) . . . . ?
C3 C4 C5 C6 1.4(9) . . . . ?
C4 C5 C6 C1 -0.5(8) . . . . ?
C4 C5 C6 N2 -173.9(5) . . . . ?
C2 C1 C6 C5 -1.3(8) . . . . ?
N1 C1 C6 C5 -177.8(5) . . . . ?
C2 C1 C6 N2 171.4(5) . . . . ?
N1 C1 C6 N2 -5.0(8) . . . . ?
C7 N2 C6 C5 -140.3(5) . . . . ?
C7 N2 C6 C1 46.8(7) . . . . ?
C6 N2 C7 N3 170.2(4) . . . . ?
C6 N2 C7 C8 -8.2(8) . . . . ?
C13 N3 C7 N2 -10.3(7) . . . . ?
C15 N3 C7 N2 142.3(5) . . . . ?
C13 N3 C7 C8 168.3(4) . . . . ?
C15 N3 C7 C8 -39.2(6) . . . . ?
N2 C7 C8 C9 -38.6(8) . . . . ?
N3 C7 C8 C9 142.9(5) . . . . ?
N2 C7 C8 C11 149.9(5) . . . . ?
N3 C7 C8 C11 -28.6(7) . . . . ?
C11 C8 C9 N1 -175.8(4) . . . . ?
C7 C8 C9 N1 11.5(7) . . . . ?
C11 C8 C9 S1 2.6(5) . . . . ?
C7 C8 C9 S1 -170.1(4) . . . . ?
C1 N1 C9 C8 52.1(6) . . . . ?
C1 N1 C9 S1 -126.2(4) . . . . ?
C10 S1 C9 C8 -1.4(4) . . . . ?
C10 S1 C9 N1 177.2(4) . . . . ?
C9 S1 C10 C11 -0.3(4) . . . . ?
C9 S1 C10 C12 178.1(4) . . . . ?
C12 C10 C11 C8 -176.4(5) . . . . ?
S1 C10 C11 C8 1.9(5) . . . . ?
C9 C8 C11 C10 -3.0(6) . . . . ?
C7 C8 C11 C10 169.2(5) . . . . ?
C7 N3 C13 C14 -146.2(4) . . . . ?
C15 N3 C13 C14 58.5(5) . . . . ?
C16 N4 C14 C13 57.4(5) . . . . ?
C17 N4 C14 C13 178.9(4) . . . . ?
N3 C13 C14 N4 -57.6(5) . . . . ?
C7 N3 C15 C16 144.8(5) . . . . ?
C13 N3 C15 C16 -60.0(5) . . . . ?
C14 N4 C16 C15 -57.0(5) . . . . ?
C17 N4 C16 C15 -177.8(4) . . . . ?
N3 C15 C16 N4 58.5(5) . . . . ?
O1 C18 C19 O2 -0.6(7) . . . . ?
C23 C18 C19 O2 -179.5(4) . . . . ?
O1 C18 C19 C20 179.1(4) . . . . ?
C23 C18 C19 C20 0.2(7) . . . . ?
O2 C19 C20 C21 178.6(4) . . . . ?
C18 C19 C20 C21 -1.1(8) . . . . ?
C19 C20 C21 C22 1.3(8) . . . . ?
C20 C21 C22 C23 -0.7(8) . . . . ?
C21 C22 C23 C18 -0.1(8) . . . . ?
O1 C18 C23 C22 -178.4(5) . . . . ?
C19 C18 C23 C22 0.4(7) . . . . ?
